data_4111950
loop_
_publ_author_name
'Sensuke Ogoshi'
'Mizu Ueta'
'Tomoya Arai'
'Hideo Kurosawa'

_publ_section_title
;
 AlMe3-Promoted Oxidative Cyclization of \h2-Alkene and \h2-Ketone on
 Nickel(0). Observation of Intermediate in Methyl Transfer Process
;
_journal_name_full 'Journal of the American Chemical Society'
_journal_page_first 12810
_journal_page_last 12811
_journal_paper_doi 10.1021/ja0542486
_journal_volume 127
_journal_year 2005
_chemical_formula_moiety 'C37 H56 Al O Ni P '
_chemical_formula_sum 'C37 H56 Al Ni O P'
_chemical_formula_weight 633.50
_space_group_IT_number 2
_symmetry_cell_setting triclinic
_symmetry_Int_Tables_number 2
_symmetry_space_group_name_Hall '-P 1'
_symmetry_space_group_name_H-M 'P -1'
_cell_angle_alpha 68.703(1)
_cell_angle_beta 74.016(3)
_cell_angle_gamma 88.774(3)
_cell_formula_units_Z 3
_cell_length_a 12.1325(5)
_cell_length_b 12.2280(6)
_cell_length_c 14.3338(7)
_cell_measurement_reflns_used 7583
_cell_measurement_temperature 273.1
_cell_measurement_theta_max 27.5
_cell_measurement_theta_min 2.4
_cell_volume 1897.34(16)
_computing_cell_refinement PROCESS-AUTO
_computing_data_collection PROCESS-AUTO
_computing_data_reduction CrystalStructure
_computing_publication_material 'CrystalStructure 3.6.0'
_computing_structure_refinement CRYSTALS
_computing_structure_solution SIR92
_diffrn_detector_area_resol_mean 10.00
_diffrn_measured_fraction_theta_full 0.9776
_diffrn_measured_fraction_theta_max 0.9776
_diffrn_measurement_device_type 'Rigaku RAXIS-RAPID'
_diffrn_measurement_method \w
_diffrn_radiation_type 'Mo K\a'
_diffrn_radiation_wavelength 0.7107
_diffrn_reflns_av_R_equivalents 0.060
_diffrn_reflns_limit_h_max 15
_diffrn_reflns_limit_h_min -15
_diffrn_reflns_limit_k_max 15
_diffrn_reflns_limit_k_min -15
_diffrn_reflns_limit_l_max 18
_diffrn_reflns_limit_l_min -18
_diffrn_reflns_number 17740
_diffrn_reflns_theta_full 27.48
_diffrn_reflns_theta_max 27.48
_exptl_absorpt_coefficient_mu 0.902
_exptl_absorpt_correction_type none
_exptl_crystal_colour red
_exptl_crystal_density_diffrn 1.663
_exptl_crystal_description block
_exptl_crystal_F_000 1026.00
_exptl_crystal_size_max 0.60
_exptl_crystal_size_mid 0.40
_exptl_crystal_size_min 0.10
_refine_diff_density_max 0.86
_refine_diff_density_min -1.03
_refine_ls_extinction_method none
_refine_ls_goodness_of_fit_ref 5.081
_refine_ls_hydrogen_treatment refall
_refine_ls_number_parameters 465
_refine_ls_number_reflns 10395
_refine_ls_R_factor_gt 0.0620
_refine_ls_shift/su_max 0.5960
_refine_ls_structure_factor_coef F
_refine_ls_weighting_details 'w = 1.0'
_refine_ls_weighting_scheme unit
_refine_ls_wR_factor_ref 0.0990
_reflns_number_gt 10395
_reflns_number_total 17740
_reflns_threshold_expression F^2^>2.0\s(F^2^)
_cod_data_source_file ja0542486si20050628_122816.cif
_cod_data_source_block '_mizu3____________________'
_cod_original_cell_volume 1897.3(2)
_cod_original_formula_sum 'C37 H56 Al O Ni P '
_cod_database_code 4111950

loop_
_symmetry_equiv_pos_site_id
_symmetry_equiv_pos_as_xyz
1 +X,+Y,+Z
2 -X,-Y,-Z

loop_
_atom_site_label
_atom_site_type_symbol
_atom_site_fract_x
_atom_site_fract_y
_atom_site_fract_z
_atom_site_U_iso_or_equiv
_atom_site_adp_type
_atom_site_occupancy
_atom_site_symmetry_multiplicity
_atom_site_calc_flag
_atom_site_refinement_flags
Ni(1) Ni 0.73498(6) 0.52188(6) 0.69829(6) 0.0306(2) Uani 1.00 1 d .
P(1) P 0.7269(1) 0.3334(1) 0.7306(1) 0.0301(4) Uani 1.00 1 d .
Al(1) Al 0.7281(1) 0.7183(2) 0.5357(1) 0.0403(5) Uani 1.00 1 d .
O(1) O 0.7184(3) 0.6839(3) 0.6707(3) 0.037(1) Uani 1.00 1 d .
C(1) C 0.6680(5) 0.5006(5) 0.8427(4) 0.038(2) Uani 1.00 1 d .
C(2) C 0.6028(5) 0.6083(5) 0.8476(4) 0.038(2) Uani 1.00 1 d .
C(3) C 0.4768(5) 0.6027(6) 0.8440(5) 0.051(2) Uani 1.00 1 d .
C(4) C 0.4596(5) 0.7282(6) 0.7847(5) 0.046(2) Uani 1.00 1 d .
C(5) C 0.3586(6) 0.7802(7) 0.7733(7) 0.066(3) Uani 1.00 1 d .
C(6) C 0.3654(7) 0.8959(8) 0.7089(7) 0.075(3) Uani 1.00 1 d .
C(7) C 0.4689(7) 0.9613(7) 0.6552(6) 0.067(3) Uani 1.00 1 d .
C(8) C 0.5712(6) 0.9112(6) 0.6668(5) 0.053(2) Uani 1.00 1 d .
C(9) C 0.5649(5) 0.7953(5) 0.7317(5) 0.041(2) Uani 1.00 1 d .
C(10) C 0.6632(5) 0.7209(5) 0.7557(4) 0.036(2) Uani 1.00 1 d .
C(11) C 0.7533(5) 0.7868(5) 0.7773(5) 0.036(2) Uani 1.00 1 d .
C(12) C 0.7215(5) 0.8282(6) 0.8582(5) 0.048(2) Uani 1.00 1 d .
C(13) C 0.8001(6) 0.8891(6) 0.8793(6) 0.057(2) Uani 1.00 1 d .
C(14) C 0.9115(6) 0.9130(6) 0.8168(6) 0.053(2) Uani 1.00 1 d .
C(15) C 0.9446(6) 0.8765(6) 0.7359(6) 0.057(2) Uani 1.00 1 d .
C(16) C 0.8656(5) 0.8124(6) 0.7155(5) 0.050(2) Uani 1.00 1 d .
C(17) C 0.8457(6) 0.5981(6) 0.5274(6) 0.049(2) Uani 1.00 1 d .
C(18) C 0.8073(6) 0.8745(6) 0.4420(6) 0.064(2) Uani 1.00 1 d .
C(19) C 0.5813(6) 0.6861(7) 0.5140(6) 0.074(3) Uani 1.00 1 d .
C(20) C 0.5794(4) 0.2597(5) 0.7989(4) 0.035(2) Uani 1.00 1 d .
C(21) C 0.4880(4) 0.3308(5) 0.7535(5) 0.041(2) Uani 1.00 1 d .
C(22) C 0.3665(5) 0.2767(6) 0.8190(5) 0.052(2) Uani 1.00 1 d .
C(23) C 0.3510(5) 0.1498(6) 0.8323(6) 0.058(2) Uani 1.00 1 d .
C(24) C 0.4393(5) 0.0783(6) 0.8785(5) 0.056(2) Uani 1.00 1 d .
C(25) C 0.5625(5) 0.1314(5) 0.8117(5) 0.044(2) Uani 1.00 1 d .
C(26) C 0.8195(4) 0.2484(5) 0.8115(4) 0.035(2) Uani 1.00 1 d .
C(27) C 0.7784(5) 0.2253(6) 0.9277(5) 0.047(2) Uani 1.00 1 d .
C(28) C 0.8609(6) 0.1512(6) 0.9831(5) 0.058(2) Uani 1.00 1 d .
C(29) C 0.9819(6) 0.2107(7) 0.9371(6) 0.068(3) Uani 1.00 1 d .
C(30) C 1.0241(6) 0.2367(7) 0.8219(6) 0.068(3) Uani 1.00 1 d .
C(31) C 0.9418(5) 0.3096(6) 0.7646(5) 0.052(2) Uani 1.00 1 d .
C(32) C 0.7813(4) 0.3039(5) 0.6080(4) 0.034(1) Uani 1.00 1 d .
C(33) C 0.8167(5) 0.1812(5) 0.6145(5) 0.044(2) Uani 1.00 1 d .
C(34) C 0.8693(6) 0.1783(6) 0.5061(5) 0.054(2) Uani 1.00 1 d .
C(35) C 0.7915(6) 0.2218(7) 0.4360(6) 0.061(2) Uani 1.00 1 d .
C(36) C 0.7579(6) 0.3431(7) 0.4296(5) 0.057(2) Uani 1.00 1 d .
C(37) C 0.7019(5) 0.3450(6) 0.5369(5) 0.043(2) Uani 1.00 1 d .
H(1) H 0.6162 0.4314 0.8770 0.046 Uiso 1.00 1 c R
H(2) H 0.7270 0.4934 0.8760 0.046 Uiso 1.00 1 c R
H(3) H 0.6024 0.6177 0.9107 0.046 Uiso 1.00 1 c R
H(4) H 0.4663 0.5534 0.8085 0.060 Uiso 1.00 1 c R
H(5) H 0.4250 0.5745 0.9126 0.060 Uiso 1.00 1 c R
H(6) H 0.2860 0.7360 0.8097 0.087 Uiso 1.00 1 c R
H(7) H 0.2963 0.9316 0.7015 0.102 Uiso 1.00 1 c R
H(8) H 0.4712 1.0409 0.6100 0.088 Uiso 1.00 1 c R
H(9) H 0.6434 0.9561 0.6306 0.066 Uiso 1.00 1 c R
H(10) H 0.6437 0.8143 0.9003 0.059 Uiso 1.00 1 c R
H(11) H 0.7771 0.9143 0.9367 0.075 Uiso 1.00 1 c R
H(12) H 0.9657 0.9556 0.8305 0.066 Uiso 1.00 1 c R
H(13) H 1.0218 0.8943 0.6924 0.069 Uiso 1.00 1 c R
H(14) H 0.8900 0.7865 0.6587 0.061 Uiso 1.00 1 c R
H(15) H 0.9244 0.6031 0.5253 0.060 Uiso 1.00 1 c R
H(16) H 0.851(6) 0.538(7) 0.579(6) 0.08(3) Uiso 1.00 1 c .
H(17) H 0.8343 0.5478 0.4930 0.060 Uiso 1.00 1 c R
H(18) H 0.7530 0.9319 0.4356 0.073 Uiso 1.00 1 c R
H(19) H 0.8447 0.8727 0.3751 0.073 Uiso 1.00 1 c R
H(20) H 0.8628 0.8942 0.4703 0.073 Uiso 1.00 1 c R
H(21) H 0.5756 0.6074 0.5172 0.094 Uiso 1.00 1 c R
H(22) H 0.5774 0.7390 0.4476 0.094 Uiso 1.00 1 c R
H(23) H 0.5196 0.6957 0.5673 0.094 Uiso 1.00 1 c R
H(24) H 0.5630 0.2589 0.8679 0.042 Uiso 1.00 1 c R
H(25) H 0.4963 0.4088 0.7514 0.050 Uiso 1.00 1 c R
H(26) H 0.4993 0.3329 0.6845 0.050 Uiso 1.00 1 c R
H(27) H 0.3527 0.2812 0.8861 0.063 Uiso 1.00 1 c R
H(28) H 0.3129 0.3197 0.7857 0.063 Uiso 1.00 1 c R
H(29) H 0.2763 0.1177 0.8774 0.069 Uiso 1.00 1 c R
H(30) H 0.3586 0.1459 0.7659 0.069 Uiso 1.00 1 c R
H(31) H 0.4281 0.0774 0.9470 0.063 Uiso 1.00 1 c R
H(32) H 0.4297 0.0001 0.8816 0.063 Uiso 1.00 1 c R
H(33) H 0.5757 0.1271 0.7448 0.052 Uiso 1.00 1 c R
H(34) H 0.6159 0.0877 0.8450 0.051 Uiso 1.00 1 c R
H(35) H 0.8238 0.1737 0.8050 0.044 Uiso 1.00 1 c R
H(36) H 0.7752 0.2984 0.9372 0.057 Uiso 1.00 1 c R
H(37) H 0.7039 0.1844 0.9566 0.057 Uiso 1.00 1 c R
H(38) H 0.8353 0.1401 1.0551 0.075 Uiso 1.00 1 c R
H(39) H 0.8611 0.0769 0.9762 0.075 Uiso 1.00 1 c R
H(40) H 0.9826 0.2824 0.9485 0.090 Uiso 1.00 1 c R
H(41) H 1.0316 0.1603 0.9706 0.090 Uiso 1.00 1 c R
H(42) H 1.0977 0.2795 0.7945 0.086 Uiso 1.00 1 c R
H(43) H 1.0302 0.1645 0.8108 0.086 Uiso 1.00 1 c R
H(44) H 0.9681 0.3196 0.6929 0.062 Uiso 1.00 1 c R
H(45) H 0.9406 0.3845 0.7705 0.062 Uiso 1.00 1 c R
H(46) H 0.8501 0.3544 0.5705 0.041 Uiso 1.00 1 c R
H(47) H 0.8718 0.1603 0.6526 0.055 Uiso 1.00 1 c R
H(48) H 0.7508 0.1262 0.6496 0.055 Uiso 1.00 1 c R
H(49) H 0.9398 0.2269 0.4743 0.070 Uiso 1.00 1 c R
H(50) H 0.8838 0.0995 0.5130 0.070 Uiso 1.00 1 c R
H(51) H 0.8308 0.2246 0.3679 0.081 Uiso 1.00 1 c R
H(52) H 0.7240 0.1690 0.4636 0.081 Uiso 1.00 1 c R
H(53) H 0.8249 0.3969 0.3971 0.070 Uiso 1.00 1 c R
H(54) H 0.7054 0.3661 0.3889 0.071 Uiso 1.00 1 c R
H(55) H 0.6328 0.2941 0.5679 0.053 Uiso 1.00 1 c R
H(56) H 0.6843 0.4231 0.5302 0.053 Uiso 1.00 1 c R

loop_
_atom_site_aniso_label
_atom_site_aniso_U_11
_atom_site_aniso_U_22
_atom_site_aniso_U_33
_atom_site_aniso_U_12
_atom_site_aniso_U_13
_atom_site_aniso_U_23
Ni(1) 0.0376(4) 0.0260(4) 0.0308(4) 0.0008(3) -0.0098(3) -0.0(0)
P(1) 0.0328(7) 0.0286(7) 0.0319(8) 0.0006(6) -0.0098(6) -0.0(0)
Al(1) 0.050(1) 0.039(1) 0.031(1) -0.0007(8) -0.0125(8) -0.0(0)
O(1) 0.055(2) 0.024(2) 0.033(2) 0.001(2) -0.012(2) -0.0(0)
C(1) 0.052(3) 0.029(3) 0.033(3) 0.003(3) -0.012(3) -0.0(0)
C(2) 0.052(3) 0.030(3) 0.032(3) 0.005(3) -0.009(3) -0.0(0)
C(3) 0.046(4) 0.047(4) 0.058(4) 0.002(3) -0.005(3) -0.0(0)
C(4) 0.048(4) 0.045(4) 0.054(4) 0.008(3) -0.021(3) -0.0(0)
C(5) 0.056(4) 0.068(5) 0.094(6) 0.018(4) -0.030(4) -0.0(0)
C(6) 0.077(6) 0.069(6) 0.109(7) 0.035(5) -0.055(5) -0.0(0)
C(7) 0.107(6) 0.045(4) 0.067(5) 0.029(4) -0.050(5) -0.0(0)
C(8) 0.075(5) 0.037(4) 0.053(4) 0.009(3) -0.029(4) -0.0(0)
C(9) 0.055(4) 0.036(3) 0.042(4) 0.011(3) -0.021(3) -0.0(0)
C(10) 0.048(3) 0.027(3) 0.034(3) 0.001(2) -0.012(3) -0.0(0)
C(11) 0.045(3) 0.032(3) 0.036(3) 0.006(2) -0.014(3) -0.0(0)
C(12) 0.051(4) 0.056(4) 0.041(4) -0.004(3) -0.002(3) -0.0(0)
C(13) 0.067(4) 0.066(5) 0.053(4) -0.000(4) -0.019(4) -0.0(0)
C(14) 0.059(4) 0.048(4) 0.059(5) -0.004(3) -0.021(3) -0.0(0)
C(15) 0.044(4) 0.061(5) 0.067(5) -0.003(3) -0.006(3) -0.0(0)
C(16) 0.056(4) 0.052(4) 0.044(4) -0.003(3) -0.002(3) -0.0(0)
C(17) 0.052(4) 0.045(4) 0.053(4) -0.006(3) -0.002(3) -0.0(0)
C(18) 0.080(5) 0.050(4) 0.051(5) 0.001(4) -0.018(4) -0.0(0)
C(19) 0.077(5) 0.080(6) 0.079(6) 0.005(4) -0.047(5) -0.0(0)
C(20) 0.039(3) 0.035(3) 0.032(3) 0.002(2) -0.010(2) -0.0(0)
C(21) 0.034(3) 0.042(3) 0.049(4) 0.005(3) -0.015(3) -0.0(0)
C(22) 0.034(3) 0.071(5) 0.053(4) 0.009(3) -0.012(3) -0.0(0)
C(23) 0.041(4) 0.073(5) 0.058(5) -0.013(3) -0.007(3) -0.0(0)
C(24) 0.052(4) 0.051(4) 0.055(5) -0.013(3) -0.004(3) -0.0(0)
C(25) 0.043(3) 0.035(3) 0.051(4) -0.000(3) -0.010(3) -0.0(0)
C(26) 0.039(3) 0.033(3) 0.038(3) 0.004(2) -0.016(3) -0.0(0)
C(27) 0.060(4) 0.045(4) 0.038(4) 0.006(3) -0.018(3) -0.0(0)
C(28) 0.079(5) 0.057(4) 0.053(4) 0.020(4) -0.039(4) -0.0(0)
C(29) 0.073(5) 0.076(5) 0.075(6) 0.014(4) -0.051(4) -0.0(0)
C(30) 0.042(4) 0.090(6) 0.082(6) 0.009(4) -0.035(4) -0.0(0)
C(31) 0.043(3) 0.062(4) 0.049(4) -0.002(3) -0.017(3) -0.0(0)
C(32) 0.034(3) 0.035(3) 0.033(3) -0.001(2) -0.004(2) -0.0(0)
C(33) 0.052(4) 0.042(4) 0.045(4) 0.005(3) -0.011(3) -0.0(0)
C(34) 0.057(4) 0.060(4) 0.057(4) 0.007(3) -0.007(3) -0.0(0)
C(35) 0.064(4) 0.082(5) 0.057(5) 0.008(4) -0.015(4) -0.0(0)
C(36) 0.057(4) 0.079(5) 0.041(4) 0.010(4) -0.015(3) -0.0(0)
C(37) 0.043(3) 0.051(4) 0.039(3) 0.007(3) -0.012(3) -0.0(0)

loop_
_atom_type_symbol
_atom_type_description
_atom_type_scat_dispersion_real
_atom_type_scat_dispersion_imag
_atom_type_scat_source
C C 0.003 0.002
;
International Tables for Crystallography
(1992, Vol. C, Tables 4.2.6.8 and 6.1.1.4)
;
H H 0.000 0.000
;
International Tables for Crystallography
(1992, Vol. C, Table 6.1.1.4)
;
Al Al 0.064 0.051
;
International Tables for Crystallography
(1992, Vol. C, Tables 4.2.6.8 and 6.1.1.4)
;
Ni Ni 0.339 1.112
;
International Tables for Crystallography
(1992, Vol. C, Tables 4.2.6.8 and 6.1.1.4)
;
O O 0.011 0.006
;
International Tables for Crystallography
(1992, Vol. C, Tables 4.2.6.8 and 6.1.1.4)
;
P P 0.102 0.094
;
International Tables for Crystallography
(1992, Vol. C, Tables 4.2.6.8 and 6.1.1.4)
;

loop_
_geom_angle_atom_site_label_1
_geom_angle_atom_site_label_2
_geom_angle_atom_site_label_3
_geom_angle
Al(1) Ni(1) P(1) 135.77(8)
O(1) Ni(1) P(1) 171.3(1)
C(1) Ni(1) P(1) 93.5(2)
C(17) Ni(1) P(1) 102.0(2)
Ni(1) P(1) C(20) 112.9(2)
Ni(1) P(1) C(26) 115.3(2)
Ni(1) P(1) C(32) 111.1(2)
Ni(1) Al(1) O(1) 44.6(1)
O(1) Ni(1) Al(1) 41.8(1)
C(1) Ni(1) Al(1) 124.4(2)
Ni(1) Al(1) C(17) 56.0(2)
C(17) Ni(1) Al(1) 47.4(2)
Ni(1) Al(1) C(18) 144.4(3)
Ni(1) Al(1) C(19) 101.5(2)
Ni(1) O(1) Al(1) 93.7(2)
C(1) Ni(1) O(1) 85.3(2)
Ni(1) O(1) C(10) 119.4(3)
C(17) Ni(1) O(1) 80.8(2)
Ni(1) C(1) C(2) 108.6(4)
C(17) Ni(1) C(1) 161.4(3)
Ni(1) C(17) Al(1) 76.6(2)
P(1) C(20) C(21) 112.7(3)
C(26) P(1) C(20) 105.8(2)
C(32) P(1) C(20) 108.3(3)
P(1) C(20) C(25) 116.5(4)
C(32) P(1) C(26) 102.7(3)
P(1) C(26) C(27) 116.8(4)
P(1) C(26) C(31) 109.0(4)
P(1) C(32) C(33) 119.2(4)
P(1) C(32) C(37) 112.2(4)
Al(1) O(1) C(10) 140.2(3)
C(17) Al(1) O(1) 90.6(3)
C(18) Al(1) O(1) 113.7(3)
C(19) Al(1) O(1) 113.0(3)
C(18) Al(1) C(17) 107.0(3)
C(19) Al(1) C(17) 116.2(4)
C(19) Al(1) C(18) 114.1(3)
O(1) C(10) C(2) 105.8(5)
O(1) C(10) C(9) 110.7(5)
O(1) C(10) C(11) 109.2(4)
C(1) C(2) C(3) 115.7(6)
C(1) C(2) C(10) 111.0(4)
C(10) C(2) C(3) 105.7(5)
C(2) C(3) C(4) 104.0(5)
C(2) C(10) C(9) 104.0(4)
C(2) C(10) C(11) 114.6(5)
C(3) C(4) C(9) 110.8(5)
C(3) C(4) C(5) 129.8(6)
C(9) C(4) C(5) 119.3(6)
C(4) C(5) C(6) 119.0(7)
C(4) C(9) C(10) 110.4(5)
C(4) C(9) C(8) 121.3(6)
C(5) C(6) C(7) 121.7(8)
C(6) C(7) C(8) 120.2(7)
C(7) C(8) C(9) 118.5(6)
C(8) C(9) C(10) 128.3(5)
C(9) C(10) C(11) 112.2(5)
C(10) C(11) C(16) 122.2(6)
C(10) C(11) C(12) 120.1(5)
C(16) C(11) C(12) 117.6(7)
C(11) C(12) C(13) 121.7(6)
C(11) C(16) C(15) 120.5(7)
C(12) C(13) C(14) 119.4(8)
C(13) C(14) C(15) 120.4(8)
C(14) C(15) C(16) 120.4(6)
C(25) C(20) C(21) 110.4(5)
C(20) C(21) C(22) 111.7(4)
C(20) C(25) C(24) 110.8(5)
C(21) C(22) C(23) 111.3(6)
C(22) C(23) C(24) 111.6(7)
C(23) C(24) C(25) 111.1(5)
C(31) C(26) C(27) 109.9(6)
C(26) C(27) C(28) 110.3(5)
C(26) C(31) C(30) 111.1(5)
C(27) C(28) C(29) 111.3(5)
C(28) C(29) C(30) 111.2(8)
C(29) C(30) C(31) 111.4(6)
C(37) C(32) C(33) 109.9(6)
C(32) C(33) C(34) 111.2(5)
C(32) C(37) C(36) 111.6(5)
C(33) C(34) C(35) 112.6(6)
C(34) C(35) C(36) 110.8(8)
C(35) C(36) C(37) 111.1(5)

loop_
_geom_bond_atom_site_label_1
_geom_bond_atom_site_label_2
_geom_bond_distance
Ni(1) P(1) 2.179(2)
Ni(1) Al(1) 2.691(2)
Ni(1) O(1) 1.893(4)
Ni(1) C(1) 1.925(6)
Ni(1) C(17) 2.292(6)
P(1) C(20) 1.854(5)
P(1) C(26) 1.864(6)
P(1) C(32) 1.862(7)
Al(1) O(1) 1.796(5)
Al(1) C(17) 2.037(7)
Al(1) C(18) 1.970(6)
Al(1) C(19) 1.961(9)
O(1) C(10) 1.440(8)
C(1) C(2) 1.536(8)
C(2) C(3) 1.547(9)
C(2) C(10) 1.538(6)
C(3) C(4) 1.502(9)
C(4) C(5) 1.39(1)
C(4) C(9) 1.393(8)
C(5) C(6) 1.37(1)
C(6) C(7) 1.37(1)
C(7) C(8) 1.40(1)
C(8) C(9) 1.373(8)
C(9) C(10) 1.523(9)
C(10) C(11) 1.53(1)
C(11) C(12) 1.39(1)
C(11) C(16) 1.376(8)
C(12) C(13) 1.38(1)
C(13) C(14) 1.369(9)
C(14) C(15) 1.35(1)
C(15) C(16) 1.40(1)
C(20) C(21) 1.534(8)
C(20) C(25) 1.523(9)
C(21) C(22) 1.523(7)
C(22) C(23) 1.50(1)
C(23) C(24) 1.51(1)
C(24) C(25) 1.540(8)
C(26) C(27) 1.520(9)
C(26) C(31) 1.532(8)
C(27) C(28) 1.53(1)
C(28) C(29) 1.51(1)
C(29) C(30) 1.50(1)
C(30) C(31) 1.53(1)
C(32) C(33) 1.528(9)
C(32) C(37) 1.538(9)
C(33) C(34) 1.52(1)
C(34) C(35) 1.52(1)
C(35) C(34) 1.52(1)
C(35) C(36) 1.51(1)
C(36) C(35) 1.51(1)
C(36) C(37) 1.51(1)

loop_
_geom_contact_atom_site_label_1
_geom_contact_atom_site_label_2
_geom_contact_distance
Ni(1) C(2) 2.820(6)
Ni(1) C(3) 3.594(6)
Ni(1) C(10) 2.886(6)
Ni(1) C(20) 3.365(5)
Ni(1) C(21) 3.566(6)
Ni(1) C(26) 3.419(5)
Ni(1) C(32) 3.338(7)
P(1) C(1) 2.994(7)
P(1) C(17) 3.476(6)
P(1) C(21) 2.825(6)
P(1) C(25) 2.877(6)
P(1) C(27) 2.888(7)
P(1) C(31) 2.772(7)
P(1) C(33) 2.930(8)
P(1) C(37) 2.828(7)
Al(1) C(9) 3.389(7)
Al(1) C(10) 3.045(7)
O(1) C(1) 2.587(6)
O(1) C(2) 2.376(6)
O(1) C(3) 3.173(6)
O(1) C(4) 3.251(7)
O(1) C(8) 3.262(8)
O(1) C(9) 2.439(7)
O(1) C(11) 2.423(9)
O(1) C(16) 2.749(9)
O(1) C(17) 2.730(9)
O(1) C(18) 3.155(7)
O(1) C(19) 3.13(1)
C(1) C(3) 2.610(9)
C(1) C(10) 2.533(7)
C(1) C(11) 3.382(8)
C(1) C(20) 3.48(1)
C(1) C(27) 3.512(9)
C(2) C(4) 2.403(9)
C(2) C(9) 2.412(8)
C(2) C(11) 2.583(8)
C(2) C(12) 3.15(1)
C(3) C(5) 2.62(1)
C(3) C(9) 2.384(8)
C(3) C(10) 2.458(8)
C(4) C(6) 2.38(1)
C(4) C(7) 2.763(9)
C(4) C(8) 2.412(8)
C(4) C(10) 2.395(9)
C(5) C(7) 2.39(1)
C(5) C(8) 2.79(1)
C(5) C(9) 2.40(1)
C(6) C(8) 2.40(1)
C(6) C(9) 2.74(1)
C(7) C(9) 2.38(1)
C(8) C(10) 2.608(9)
C(8) C(11) 3.12(1)
C(8) C(12) 3.54(1)
C(9) C(11) 2.53(1)
C(9) C(12) 3.09(1)
C(9) C(16) 3.598(9)
C(10) C(12) 2.53(1)
C(10) C(16) 2.547(9)
C(11) C(13) 2.42(1)
C(11) C(14) 2.78(1)
C(11) C(15) 2.413(9)
C(12) C(14) 2.37(1)
C(12) C(15) 2.730(8)
C(12) C(16) 2.363(9)
C(13) C(15) 2.36(1)
C(13) C(16) 2.75(1)
C(14) C(16) 2.39(1)
C(17) C(18) 3.22(1)
C(17) C(19) 3.39(1)
C(17) C(32) 3.391(9)
C(17) C(37) 3.53(1)
C(18) C(19) 3.30(1)
C(20) C(22) 2.531(8)
C(20) C(23) 2.945(9)
C(20) C(24) 2.522(8)
C(20) C(26) 2.965(8)
C(20) C(27) 3.36(1)
C(20) C(32) 3.012(7)
C(20) C(37) 3.398(8)
C(21) C(23) 2.499(9)
C(21) C(24) 2.927(8)
C(21) C(25) 2.510(8)
C(21) C(37) 3.404(8)
C(22) C(24) 2.49(1)
C(22) C(25) 2.939(9)
C(23) C(25) 2.516(9)
C(25) C(26) 3.456(9)
C(25) C(32) 3.394(7)
C(25) C(33) 3.450(8)
C(26) C(28) 2.50(1)
C(26) C(29) 2.94(1)
C(26) C(30) 2.526(9)
C(26) C(32) 2.911(9)
C(26) C(33) 3.22(1)
C(27) C(29) 2.51(1)
C(27) C(30) 2.929(9)
C(27) C(31) 2.498(8)
C(28) C(30) 2.484(9)
C(28) C(31) 2.917(9)
C(29) C(31) 2.51(1)
C(31) C(32) 3.37(1)
C(32) C(34) 2.52(1)
C(32) C(35) 2.95(1)
C(32) C(36) 2.52(1)
C(33) C(35) 2.53(1)
C(33) C(36) 2.937(9)
C(33) C(37) 2.511(9)
C(34) C(36) 2.49(1)
C(34) C(37) 2.91(1)
C(35) C(32) 2.95(1)
C(35) C(33) 2.53(1)
C(35) C(37) 2.49(1)
C(37) C(35) 2.49(1)

loop_
_geom_torsion_atom_site_label_1
_geom_torsion_atom_site_label_2
_geom_torsion_atom_site_label_3
_geom_torsion_atom_site_label_4
_geom_torsion
Al(1) Ni(1) P(1) C(20) -94.5(2)
Al(1) Ni(1) P(1) C(26) 143.8(2)
Al(1) Ni(1) P(1) C(32) 27.4(2)
C(1) Ni(1) P(1) C(20) 56.4(2)
C(1) Ni(1) P(1) C(26) -65.3(2)
C(1) Ni(1) P(1) C(32) 178.3(2)
C(17) Ni(1) P(1) C(20) -133.9(2)
C(17) Ni(1) P(1) C(26) 104.4(2)
C(17) Ni(1) P(1) C(32) -12.0(2)
P(1) Ni(1) Al(1) O(1) 167.8(2)
P(1) Ni(1) Al(1) C(17) -57.4(3)
P(1) Ni(1) Al(1) C(18) -127.8(4)
P(1) Ni(1) Al(1) C(19) 56.5(3)
O(1) Ni(1) Al(1) C(17) 134.7(3)
O(1) Ni(1) Al(1) C(18) 64.4(4)
O(1) Ni(1) Al(1) C(19) -111.3(3)
C(1) Ni(1) Al(1) O(1) 23.8(2)
C(1) Ni(1) Al(1) C(17) 158.6(3)
C(1) Ni(1) Al(1) C(18) 88.2(4)
C(1) Ni(1) Al(1) C(19) -87.5(3)
C(17) Ni(1) Al(1) O(1) -134.7(2)
C(17) Ni(1) Al(1) C(18) -70.3(4)
C(17) Ni(1) Al(1) C(19) 114.0(3)
Al(1) Ni(1) O(1) C(10) 156.9(5)
C(1) Ni(1) O(1) Al(1) -160.5(2)
C(1) Ni(1) O(1) C(10) -3.6(4)
C(17) Ni(1) O(1) Al(1) 32.0(1)
C(17) Ni(1) O(1) C(10) -171.1(4)
P(1) Ni(1) C(1) C(2) -150.9(4)
Al(1) Ni(1) C(1) C(2) 4.9(5)
O(1) Ni(1) C(1) C(2) 20.5(4)
C(17) Ni(1) C(1) C(2) 62.4(8)
P(1) Ni(1) C(17) Al(1) 143.0(2)
O(1) Ni(1) C(17) Al(1) -28.6(2)
C(1) Ni(1) C(17) Al(1) -71.0(6)
Ni(1) P(1) C(20) C(21) 43.0(6)
Ni(1) P(1) C(20) C(25) 172.1(4)
C(26) P(1) C(20) C(21) 170.0(4)
C(26) P(1) C(20) C(25) -61.0(5)
C(32) P(1) C(20) C(21) -80.5(5)
C(32) P(1) C(20) C(25) 48.6(5)
Ni(1) P(1) C(26) C(27) 75.0(5)
Ni(1) P(1) C(26) C(31) -50.2(5)
C(20) P(1) C(26) C(27) -50.5(5)
C(20) P(1) C(26) C(31) -175.7(4)
C(32) P(1) C(26) C(27) -163.9(4)
C(32) P(1) C(26) C(31) 70.8(5)
Ni(1) P(1) C(32) C(33) 161.9(4)
Ni(1) P(1) C(32) C(37) -67.6(4)
C(20) P(1) C(32) C(33) -73.6(5)
C(20) P(1) C(32) C(37) 57.0(4)
C(26) P(1) C(32) C(33) 38.0(5)
C(26) P(1) C(32) C(37) 168.6(3)
Ni(1) Al(1) O(1) C(10) -147.7(6)
C(17) Al(1) O(1) Ni(1) -36.1(1)
C(17) Al(1) O(1) C(10) 176.3(5)
C(18) Al(1) O(1) Ni(1) -145.0(1)
C(18) Al(1) O(1) C(10) 67.4(6)
C(19) Al(1) O(1) Ni(1) 82.9(2)
C(19) Al(1) O(1) C(10) -64.8(6)
O(1) Al(1) C(17) Ni(1) 29.9(2)
C(18) Al(1) C(17) Ni(1) 145.0(2)
C(19) Al(1) C(17) Ni(1) -86.3(2)
Ni(1) O(1) C(10) C(2) -14.3(6)
Ni(1) O(1) C(10) C(9) -126.4(4)
Ni(1) O(1) C(10) C(11) 109.6(4)
Al(1) O(1) C(10) C(2) 127.9(5)
Al(1) O(1) C(10) C(9) 15.8(8)
Al(1) O(1) C(10) C(11) -108.2(6)
Ni(1) C(1) C(2) C(3) 86.5(5)
Ni(1) C(1) C(2) C(10) -33.8(7)
C(1) C(2) C(3) C(4) -145.7(5)
C(10) C(2) C(3) C(4) -22.6(7)
C(1) C(2) C(10) O(1) 30.3(7)
C(1) C(2) C(10) C(9) 147.0(6)
C(1) C(2) C(10) C(11) -90.2(7)
C(3) C(2) C(10) O(1) -95.8(6)
C(3) C(2) C(10) C(9) 20.9(7)
C(3) C(2) C(10) C(11) 143.7(5)
C(2) C(3) C(4) C(5) -167.1(9)
C(2) C(3) C(4) C(9) 16.0(9)
C(3) C(4) C(5) C(6) -175.7(9)
C(9) C(4) C(5) C(6) 0(1)
C(3) C(4) C(9) C(8) 175.9(7)
C(3) C(4) C(9) C(10) -2.9(9)
C(5) C(4) C(9) C(8) -1(1)
C(5) C(4) C(9) C(10) 179.9(6)
C(4) C(5) C(6) C(7) 0(1)
C(5) C(6) C(7) C(8) -1(1)
C(6) C(7) C(8) C(9) 0(1)
C(7) C(8) C(9) C(4) 0(1)
C(7) C(8) C(9) C(10) 178.9(8)
C(4) C(9) C(10) O(1) 101.6(6)
C(4) C(9) C(10) C(2) -11.6(8)
C(4) C(9) C(10) C(11) -136.1(6)
C(8) C(9) C(10) O(1) -77.0(9)
C(8) C(9) C(10) C(2) 169.7(8)
C(8) C(9) C(10) C(11) 45(1)
O(1) C(10) C(11) C(12) -178.0(5)
O(1) C(10) C(11) C(16) 5.3(7)
C(2) C(10) C(11) C(12) -59.5(7)
C(2) C(10) C(11) C(16) 123.9(6)
C(9) C(10) C(11) C(12) 58.8(7)
C(9) C(10) C(11) C(16) -117.8(6)
C(10) C(11) C(12) C(13) -179.2(6)
C(16) C(11) C(12) C(13) -2.5(9)
C(10) C(11) C(16) C(15) 177.8(5)
C(12) C(11) C(16) C(15) 1.1(9)
C(11) C(12) C(13) C(14) 2(1)
C(12) C(13) C(14) C(15) 0(1)
C(13) C(14) C(15) C(16) 0(1)
C(14) C(15) C(16) C(11) 0(1)
P(1) C(20) C(21) C(22) -172.8(6)
C(25) C(20) C(21) C(22) 55.1(7)
P(1) C(20) C(25) C(24) 174.7(5)
C(21) C(20) C(25) C(24) -55.2(7)
C(20) C(21) C(22) C(23) -55.2(9)
C(21) C(22) C(23) C(24) 55.7(8)
C(22) C(23) C(24) C(25) -56.2(8)
C(23) C(24) C(25) C(20) 56.1(9)
P(1) C(26) C(27) C(28) 177.9(5)
C(31) C(26) C(27) C(28) -57.3(7)
P(1) C(26) C(31) C(30) -174.5(6)
C(27) C(26) C(31) C(30) 56.3(8)
C(26) C(27) C(28) C(29) 57.7(9)
C(27) C(28) C(29) C(30) -56.4(9)
C(28) C(29) C(30) C(31) 55.1(9)
C(29) C(30) C(31) C(26) -55(1)
P(1) C(32) C(33) C(34) -174.5(5)
C(37) C(32) C(33) C(34) 53.9(6)
P(1) C(32) C(37) C(36) 168.7(5)
C(33) C(32) C(37) C(36) -56.2(6)
C(32) C(33) C(34) C(35) -54.3(8)
C(33) C(34) C(35) C(36) 54.8(7)
C(34) C(35) C(36) C(37) -56.0(7)
C(35) C(36) C(37) C(32) 57.6(8)
